data_4113184
loop_
_publ_author_name
'Andrzej Rajca'
'Makoto Miyasaka'
'Maren Pink'
'Hua Wang'
'Suchada Rajca'

_publ_section_title
;
 Helically Annelated and Cross-Conjugated Oligothiophenes: Asymmetric
 Synthesis, Resolution, and Characterization of a Carbon-Sulfur
 [7]Helicene
;
_journal_name_full 'Journal of the American Chemical Society'
_journal_page_first 15211
_journal_page_last 15222
_journal_paper_doi 10.1021/ja0462530
_journal_volume 126
_journal_year 2004
_chemical_formula_moiety 'C44 H36 Br4 S14 Si4, C6 H6'
_chemical_formula_sum 'C50 H42 Br4 S14 Si4'
_chemical_formula_weight 1523.68
_chemical_name_systematic
; 
 ? 
;
_space_group_IT_number 2
_symmetry_cell_setting triclinic
_symmetry_space_group_name_Hall '-P 1'
_symmetry_space_group_name_H-M 'P -1'
_atom_sites_solution_hydrogens geom
_atom_sites_solution_primary direct
_atom_sites_solution_secondary difmap
_audit_creation_method SHELXL-97
_cell_angle_alpha 91.3400(10)
_cell_angle_beta 92.7710(10)
_cell_angle_gamma 110.6170(10)
_cell_formula_units_Z 1
_cell_length_a 8.1993(3)
_cell_length_b 10.5684(4)
_cell_length_c 18.3955(7)
_cell_measurement_reflns_used 6520
_cell_measurement_temperature 120(2)
_cell_measurement_theta_max 30.02
_cell_measurement_theta_min 2.22
_cell_volume 1488.81(10)
_computing_cell_refinement 'SAINT (Bruker, current version)'
_computing_data_collection 'SMART (Bruker, current version)'
_computing_data_reduction 'SAINT (Bruker, current version)'
_computing_molecular_graphics 'SHELXTL (Bruker), XTEL (Local Library)'
_computing_publication_material 'SHELXTL (Bruker)'
_computing_structure_refinement 'SHELXL-97 (Sheldrick, 1997)'
_computing_structure_solution 'SIR-92 (Altomare et al., 1993)'
_diffrn_ambient_temperature 120(2)
_diffrn_detector 'CCD area detector'
_diffrn_detector_area_resol_mean 44.52
_diffrn_detector_type 'Bruker SMART 6000'
_diffrn_measured_fraction_theta_full 0.999
_diffrn_measured_fraction_theta_max 0.999
_diffrn_measurement_details '0.30 degree frames measured for 60 seconds each'
_diffrn_measurement_device 'three-circle goniometer with fixed chi'
_diffrn_measurement_device_type 'Bruker Platform goniometer'
_diffrn_measurement_method \w-scans
_diffrn_radiation_monochromator graphite
_diffrn_radiation_source 'fine-focus sealed tube'
_diffrn_radiation_type MoK\a
_diffrn_radiation_wavelength 0.71073
_diffrn_reflns_av_R_equivalents 0.0302
_diffrn_reflns_av_sigmaI/netI 0.0372
_diffrn_reflns_limit_h_max 11
_diffrn_reflns_limit_h_min -11
_diffrn_reflns_limit_k_max 14
_diffrn_reflns_limit_k_min -14
_diffrn_reflns_limit_l_max 25
_diffrn_reflns_limit_l_min -25
_diffrn_reflns_number 23666
_diffrn_reflns_theta_full 30.04
_diffrn_reflns_theta_max 30.04
_diffrn_reflns_theta_min 2.06
_diffrn_standards_decay_% 0.0
_diffrn_standards_interval_time 2050
_diffrn_standards_number 273
_exptl_absorpt_coefficient_mu 3.311
_exptl_absorpt_correction_T_max 0.9367
_exptl_absorpt_correction_T_min 0.7331
_exptl_absorpt_correction_type multi-scan
_exptl_absorpt_process_details 'SADABS, R. Blessing (1995)'
_exptl_crystal_colour colorless
_exptl_crystal_density_diffrn 1.699
_exptl_crystal_description plate
_exptl_crystal_F_000 762
_exptl_crystal_size_max 0.10
_exptl_crystal_size_mid 0.08
_exptl_crystal_size_min 0.02
_refine_diff_density_max 0.961
_refine_diff_density_min -0.381
_refine_diff_density_rms 0.089
_refine_ls_extinction_method none
_refine_ls_goodness_of_fit_ref 1.029
_refine_ls_hydrogen_treatment riding
_refine_ls_matrix_type full
_refine_ls_number_parameters 352
_refine_ls_number_reflns 8712
_refine_ls_number_restraints 0
_refine_ls_restrained_S_all 1.029
_refine_ls_R_factor_all 0.0401
_refine_ls_R_factor_gt 0.0295
_refine_ls_shift/su_max 0.002
_refine_ls_shift/su_mean 0.000
_refine_ls_structure_factor_coef Fsqd
_refine_ls_weighting_details 'calc w=1/[\s^2^(Fo^2^)+(0.0333P)^2^+0.8423P] where P=(Fo^2^+2Fc^2^)/3'
_refine_ls_weighting_scheme calc
_refine_ls_wR_factor_gt 0.0698
_refine_ls_wR_factor_ref 0.0736
_reflns_number_gt 7241
_reflns_number_total 8712
_reflns_threshold_expression >2sigma(I)
_cod_data_source_file ja0462530si20040624_110913.cif
_cod_data_source_block 01450_macrocyclic_dimer_14
_cod_depositor_comments
;
The following automatic conversions were performed:

'_exptl_absorpt_correction_type' value 'multi-scans' was replaced
with the value 'multi-scan' as specified in the replacement file
'src/cod-tools/trunk/data/replacement-values/replacement_values.lst'.

Automatic conversion script
Id: cif_fix_values 5376 2017-05-30 11:51:03Z andrius 
;
_cod_database_code 4113184

loop_
_symmetry_equiv_pos_as_xyz
'x, y, z'
'-x, -y, -z'

loop_
_atom_site_label
_atom_site_type_symbol
_atom_site_fract_x
_atom_site_fract_y
_atom_site_fract_z
_atom_site_U_iso_or_equiv
_atom_site_adp_type
_atom_site_occupancy
_atom_site_symmetry_multiplicity
_atom_site_calc_flag
_atom_site_refinement_flags
Br1 Br 0.13092(3) 0.17514(2) 0.292517(14) 0.02387(6) Uani 1 1 d .
Br2 Br 0.42068(3) 0.66600(2) 0.745621(12) 0.02215(6) Uani 1 1 d .
S1 S -0.38341(7) -0.14281(5) 0.26729(3) 0.02028(11) Uani 1 1 d .
S2 S -0.55547(7) -0.00225(5) 0.37457(3) 0.01898(11) Uani 1 1 d .
S3 S -0.45975(6) 0.27589(5) 0.45805(3) 0.01516(10) Uani 1 1 d .
S4 S -0.19256(6) 0.55468(5) 0.48404(3) 0.01356(9) Uani 1 1 d .
S5 S -0.35223(6) 0.45471(5) 0.62505(3) 0.01574(10) Uani 1 1 d .
S6 S -0.28674(6) 0.46015(5) 0.79337(3) 0.01661(10) Uani 1 1 d .
S7 S 0.02909(7) 0.58237(5) 0.90776(3) 0.01811(10) Uani 1 1 d .
Si1 Si -0.06137(8) -0.13344(6) 0.18308(3) 0.01810(12) Uani 1 1 d .
Si2 Si 0.42847(8) 0.73618(6) 0.93727(3) 0.01685(11) Uani 1 1 d .
C1 C -0.1651(3) -0.0569(2) 0.25195(11) 0.0170(4) Uani 1 1 d .
C2 C -0.1066(3) 0.06500(19) 0.29059(11) 0.0153(4) Uani 1 1 d .
C3 C -0.2335(3) 0.09513(19) 0.33130(11) 0.0140(4) Uani 1 1 d .
C4 C -0.3891(3) -0.0141(2) 0.32390(11) 0.0173(4) Uani 1 1 d .
C5 C -0.2521(3) 0.19980(19) 0.37918(11) 0.0134(4) Uani 1 1 d .
C6 C -0.4178(3) 0.15657(19) 0.40575(11) 0.0147(4) Uani 1 1 d .
C7 C -0.1557(2) 0.33863(19) 0.40269(10) 0.0125(3) Uani 1 1 d .
C8 C -0.2506(2) 0.38890(18) 0.44717(10) 0.0126(3) Uani 1 1 d .
C9 C -0.1670(3) 0.53186(19) 0.57761(10) 0.0134(4) Uani 1 1 d .
C10 C -0.0159(2) 0.57877(18) 0.62200(10) 0.0125(3) Uani 1 1 d .
C11 C -0.0493(3) 0.54463(19) 0.69636(11) 0.0132(3) Uani 1 1 d .
C12 C -0.2264(3) 0.4795(2) 0.70464(11) 0.0145(4) Uani 1 1 d .
C13 C 0.0453(3) 0.57445(19) 0.76717(11) 0.0138(4) Uani 1 1 d .
C14 C -0.0700(3) 0.5391(2) 0.82225(11) 0.0155(4) Uani 1 1 d .
C15 C 0.2202(3) 0.6317(2) 0.79882(11) 0.0144(4) Uani 1 1 d .
C16 C 0.2351(3) 0.6465(2) 0.87334(11) 0.0162(4) Uani 1 1 d .
C17 C -0.2258(3) -0.3014(2) 0.15315(14) 0.0279(5) Uani 1 1 d .
H17A H -0.2534 -0.3596 0.1949 0.036(8) Uiso 1 1 calc R
H17B H -0.1783 -0.3435 0.1156 0.045(9) Uiso 1 1 calc R
H17C H -0.3321 -0.2895 0.1332 0.047(9) Uiso 1 1 calc R
C18 C 0.1377(3) -0.1571(3) 0.22251(15) 0.0290(5) Uani 1 1 d .
H18A H 0.1088 -0.2122 0.2654 0.046(9) Uiso 1 1 calc R
H18B H 0.2261 -0.0687 0.2368 0.049(10) Uiso 1 1 calc R
H18C H 0.1835 -0.2031 0.1862 0.055(10) Uiso 1 1 calc R
C19 C -0.0137(4) -0.0215(3) 0.10440(15) 0.0346(6) Uani 1 1 d .
H19A H 0.0690 0.0681 0.1206 0.050(10) Uiso 1 1 calc R
H19B H -0.1222 -0.0130 0.0844 0.059(11) Uiso 1 1 calc R
H19C H 0.0371 -0.0607 0.0667 0.066(12) Uiso 1 1 calc R
C20 C 0.5144(3) 0.9156(2) 0.91083(15) 0.0296(5) Uani 1 1 d .
H20A H 0.5560 0.9200 0.8616 0.032(8) Uiso 1 1 calc R
H20B H 0.6111 0.9679 0.9452 0.044(9) Uiso 1 1 calc R
H20C H 0.4212 0.9535 0.9118 0.041(9) Uiso 1 1 calc R
C21 C 0.3438(3) 0.7210(2) 1.03030(12) 0.0244(5) Uani 1 1 d .
H21A H 0.3005 0.6256 1.0427 0.053(10) Uiso 1 1 calc R
H21B H 0.2485 0.7565 1.0312 0.048(10) Uiso 1 1 calc R
H21C H 0.4381 0.7728 1.0658 0.043(9) Uiso 1 1 calc R
C22 C 0.5992(3) 0.6587(3) 0.93368(13) 0.0269(5) Uani 1 1 d .
H22A H 0.6511 0.6741 0.8863 0.042(9) Uiso 1 1 calc R
H22B H 0.5467 0.5612 0.9403 0.057(11) Uiso 1 1 calc R
H22C H 0.6900 0.7000 0.9725 0.053(10) Uiso 1 1 calc R
C23 C 0.0512(3) -0.0950(2) 0.46370(14) 0.0262(5) Uani 1 1 d .
H23 H 0.0867 -0.1598 0.4388 0.038(8) Uiso 1 1 calc R
C24 C -0.1218(3) -0.1050(2) 0.45816(13) 0.0239(5) Uani 1 1 d .
H24 H -0.2056 -0.1768 0.4296 0.020(6) Uiso 1 1 calc R
C25 C -0.1724(3) -0.0095(2) 0.49455(13) 0.0237(5) Uani 1 1 d .
H25 H -0.2910 -0.0160 0.4907 0.024(7) Uiso 1 1 calc R

loop_
_atom_site_aniso_label
_atom_site_aniso_U_11
_atom_site_aniso_U_22
_atom_site_aniso_U_33
_atom_site_aniso_U_23
_atom_site_aniso_U_13
_atom_site_aniso_U_12
Br1 0.01215(10) 0.01560(10) 0.04216(14) -0.00553(9) 0.00667(9) 0.00257(7)
Br2 0.01239(9) 0.03830(13) 0.01622(10) 0.00614(8) 0.00381(7) 0.00884(8)
S1 0.0155(2) 0.0164(2) 0.0249(3) -0.00749(19) 0.0043(2) 0.00073(18)
S2 0.0121(2) 0.0170(2) 0.0234(3) -0.00610(19) 0.00525(19) -0.00048(18)
S3 0.0112(2) 0.0157(2) 0.0168(2) -0.00297(17) 0.00388(17) 0.00237(17)
S4 0.0146(2) 0.0126(2) 0.0130(2) -0.00067(16) 0.00108(17) 0.00431(17)
S5 0.0105(2) 0.0198(2) 0.0141(2) -0.00179(17) 0.00164(17) 0.00181(17)
S6 0.0117(2) 0.0216(2) 0.0136(2) -0.00086(18) 0.00382(17) 0.00196(18)
S7 0.0147(2) 0.0244(2) 0.0126(2) -0.00081(18) 0.00309(18) 0.00338(19)
Si1 0.0177(3) 0.0189(3) 0.0187(3) -0.0035(2) 0.0023(2) 0.0078(2)
Si2 0.0149(3) 0.0189(3) 0.0149(3) -0.0018(2) 0.0004(2) 0.0039(2)
C1 0.0152(9) 0.0161(9) 0.0183(10) -0.0017(7) 0.0032(7) 0.0036(7)
C2 0.0130(9) 0.0130(8) 0.0178(9) -0.0004(7) 0.0022(7) 0.0021(7)
C3 0.0113(8) 0.0143(8) 0.0147(9) -0.0010(7) 0.0028(7) 0.0023(7)
C4 0.0140(9) 0.0162(9) 0.0189(10) -0.0067(7) 0.0042(7) 0.0020(7)
C5 0.0122(8) 0.0128(8) 0.0137(9) -0.0005(7) 0.0006(7) 0.0028(7)
C6 0.0140(9) 0.0133(8) 0.0147(9) -0.0022(7) 0.0018(7) 0.0022(7)
C7 0.0111(8) 0.0140(8) 0.0114(8) -0.0002(6) 0.0007(7) 0.0034(7)
C8 0.0110(8) 0.0122(8) 0.0126(8) -0.0006(6) 0.0011(7) 0.0018(7)
C9 0.0126(8) 0.0138(8) 0.0122(8) -0.0007(7) 0.0033(7) 0.0027(7)
C10 0.0124(8) 0.0110(8) 0.0139(9) -0.0013(6) 0.0024(7) 0.0040(7)
C11 0.0128(8) 0.0124(8) 0.0136(9) -0.0008(7) 0.0008(7) 0.0038(7)
C12 0.0129(9) 0.0168(9) 0.0130(9) -0.0007(7) 0.0025(7) 0.0039(7)
C13 0.0129(9) 0.0148(8) 0.0132(9) -0.0002(7) 0.0017(7) 0.0042(7)
C14 0.0121(9) 0.0186(9) 0.0141(9) -0.0006(7) 0.0018(7) 0.0032(7)
C15 0.0115(8) 0.0165(9) 0.0149(9) 0.0009(7) 0.0031(7) 0.0043(7)
C16 0.0120(9) 0.0186(9) 0.0167(9) 0.0004(7) 0.0029(7) 0.0034(7)
C17 0.0271(12) 0.0246(11) 0.0316(13) -0.0118(10) -0.0006(10) 0.0095(9)
C18 0.0240(11) 0.0311(12) 0.0353(13) -0.0086(10) -0.0036(10) 0.0154(10)
C19 0.0391(15) 0.0417(15) 0.0269(13) 0.0068(11) 0.0099(11) 0.0177(12)
C20 0.0281(12) 0.0215(11) 0.0332(13) -0.0008(9) 0.0053(10) 0.0012(9)
C21 0.0248(11) 0.0300(12) 0.0162(10) -0.0019(8) 0.0006(9) 0.0071(9)
C22 0.0226(11) 0.0377(13) 0.0226(11) -0.0037(10) -0.0022(9) 0.0143(10)
C23 0.0278(12) 0.0216(10) 0.0314(12) 0.0042(9) 0.0095(10) 0.0103(9)
C24 0.0233(11) 0.0202(10) 0.0255(11) 0.0028(8) 0.0048(9) 0.0039(8)
C25 0.0208(11) 0.0235(11) 0.0279(12) 0.0089(9) 0.0065(9) 0.0080(9)

loop_
_atom_type_symbol
_atom_type_description
_atom_type_scat_dispersion_real
_atom_type_scat_dispersion_imag
_atom_type_scat_source
C C 0.0033 0.0016 'International Tables Vol C Tables 4.2.6.8 and 6.1.1.4'
H H 0.0000 0.0000 'International Tables Vol C Tables 4.2.6.8 and 6.1.1.4'
Si Si 0.0817 0.0704 'International Tables Vol C Tables 4.2.6.8 and 6.1.1.4'
S S 0.1246 0.1234 'International Tables Vol C Tables 4.2.6.8 and 6.1.1.4'
Br Br -0.2901 2.4595 'International Tables Vol C Tables 4.2.6.8 and 6.1.1.4'

loop_
_geom_angle_atom_site_label_1
_geom_angle_atom_site_label_2
_geom_angle_atom_site_label_3
_geom_angle
_geom_angle_site_symmetry_1
_geom_angle_site_symmetry_3
C4 S1 C1 91.72(10) . .
C6 S2 C4 88.27(10) . .
C6 S3 C8 90.05(9) . .
C8 S4 C9 102.03(9) . .
C12 S5 C9 90.38(10) . .
C12 S6 C14 88.72(10) . .
C14 S7 C16 91.91(10) . .
C18 Si1 C19 111.84(13) . .
C18 Si1 C17 109.22(12) . .
C19 Si1 C17 109.43(13) . .
C18 Si1 C1 111.74(11) . .
C19 Si1 C1 107.65(11) . .
C17 Si1 C1 106.80(10) . .
C22 Si2 C20 110.98(12) . .
C22 Si2 C21 109.54(11) . .
C20 Si2 C21 111.52(11) . .
C22 Si2 C16 112.07(10) . .
C20 Si2 C16 106.74(11) . .
C21 Si2 C16 105.87(10) . .
C2 C1 S1 109.60(16) . .
C2 C1 Si1 132.22(16) . .
S1 C1 Si1 117.89(11) . .
C1 C2 C3 115.74(18) . .
C1 C2 Br1 119.97(16) . .
C3 C2 Br1 124.16(14) . .
C4 C3 C2 108.84(17) . .
C4 C3 C5 109.97(17) . .
C2 C3 C5 141.16(18) . .
C3 C4 S1 114.02(16) . .
C3 C4 S2 115.92(15) . .
S1 C4 S2 130.03(12) . .
C6 C5 C7 110.60(17) . .
C6 C5 C3 110.14(16) . .
C7 C5 C3 139.02(18) . .
C5 C6 S3 114.31(14) . .
C5 C6 S2 115.64(15) . .
S3 C6 S2 129.76(12) . .
C8 C7 C5 111.40(17) . .
C8 C7 C10 123.32(17) . 2_566
C5 C7 C10 125.09(17) . 2_566
C7 C8 S3 113.55(14) . .
C7 C8 S4 127.57(15) . .
S3 C8 S4 118.48(11) . .
C10 C9 S5 113.08(15) . .
C10 C9 S4 127.94(15) . .
S5 C9 S4 118.71(11) . .
C9 C10 C11 111.45(17) . .
C9 C10 C7 124.19(18) . 2_566
C11 C10 C7 124.24(17) . 2_566
C12 C11 C10 111.30(17) . .
C12 C11 C13 110.02(18) . .
C10 C11 C13 138.01(18) . .
C11 C12 S5 113.69(15) . .
C11 C12 S6 115.45(15) . .
S5 C12 S6 130.03(12) . .
C14 C13 C15 109.24(17) . .
C14 C13 C11 110.38(17) . .
C15 C13 C11 140.36(19) . .
C13 C14 S7 113.59(15) . .
C13 C14 S6 115.22(15) . .
S7 C14 S6 131.18(13) . .
C16 C15 C13 115.44(18) . .
C16 C15 Br2 120.27(15) . .
C13 C15 Br2 123.88(15) . .
C15 C16 S7 109.71(15) . .
C15 C16 Si2 130.89(16) . .
S7 C16 Si2 119.04(12) . .
Si1 C17 H17A 109.5 . .
Si1 C17 H17B 109.5 . .
H17A C17 H17B 109.5 . .
Si1 C17 H17C 109.5 . .
H17A C17 H17C 109.5 . .
H17B C17 H17C 109.5 . .
Si1 C18 H18A 109.5 . .
Si1 C18 H18B 109.5 . .
H18A C18 H18B 109.5 . .
Si1 C18 H18C 109.5 . .
H18A C18 H18C 109.5 . .
H18B C18 H18C 109.5 . .
Si1 C19 H19A 109.5 . .
Si1 C19 H19B 109.5 . .
H19A C19 H19B 109.5 . .
Si1 C19 H19C 109.5 . .
H19A C19 H19C 109.5 . .
H19B C19 H19C 109.5 . .
Si2 C20 H20A 109.5 . .
Si2 C20 H20B 109.5 . .
H20A C20 H20B 109.5 . .
Si2 C20 H20C 109.5 . .
H20A C20 H20C 109.5 . .
H20B C20 H20C 109.5 . .
Si2 C21 H21A 109.5 . .
Si2 C21 H21B 109.5 . .
H21A C21 H21B 109.5 . .
Si2 C21 H21C 109.5 . .
H21A C21 H21C 109.5 . .
H21B C21 H21C 109.5 . .
Si2 C22 H22A 109.5 . .
Si2 C22 H22B 109.5 . .
H22A C22 H22B 109.5 . .
Si2 C22 H22C 109.5 . .
H22A C22 H22C 109.5 . .
H22B C22 H22C 109.5 . .
C25 C23 C24 119.9(2) 2_556 .
C25 C23 H23 120.0 2_556 .
C24 C23 H23 120.0 . .
C23 C24 C25 119.6(2) . .
C23 C24 H24 120.2 . .
C25 C24 H24 120.2 . .
C23 C25 C24 120.5(2) 2_556 .
C23 C25 H25 119.8 2_556 .
C24 C25 H25 119.8 . .

loop_
_geom_bond_atom_site_label_1
_geom_bond_atom_site_label_2
_geom_bond_distance
_geom_bond_site_symmetry_2
Br1 C2 1.883(2) .
Br2 C15 1.883(2) .
S1 C4 1.709(2) .
S1 C1 1.739(2) .
S2 C6 1.7258(19) .
S2 C4 1.727(2) .
S3 C6 1.707(2) .
S3 C8 1.7348(19) .
S4 C8 1.7556(19) .
S4 C9 1.756(2) .
S5 C12 1.710(2) .
S5 C9 1.739(2) .
S6 C12 1.724(2) .
S6 C14 1.726(2) .
S7 C14 1.710(2) .
S7 C16 1.741(2) .
Si1 C18 1.853(2) .
Si1 C19 1.859(3) .
Si1 C17 1.862(2) .
Si1 C1 1.877(2) .
Si2 C22 1.857(2) .
Si2 C20 1.862(2) .
Si2 C21 1.867(2) .
Si2 C16 1.872(2) .
C1 C2 1.373(3) .
C2 C3 1.429(3) .
C3 C4 1.385(3) .
C3 C5 1.452(3) .
C5 C6 1.390(3) .
C5 C7 1.444(3) .
C7 C8 1.375(3) .
C7 C10 1.471(3) 2_566
C9 C10 1.378(3) .
C10 C11 1.437(3) .
C10 C7 1.471(3) 2_566
C11 C12 1.388(3) .
C11 C13 1.452(3) .
C13 C14 1.386(3) .
C13 C15 1.433(3) .
C15 C16 1.371(3) .
C17 H17A 0.9800 .
C17 H17B 0.9800 .
C17 H17C 0.9800 .
C18 H18A 0.9800 .
C18 H18B 0.9800 .
C18 H18C 0.9800 .
C19 H19A 0.9800 .
C19 H19B 0.9800 .
C19 H19C 0.9800 .
C20 H20A 0.9800 .
C20 H20B 0.9800 .
C20 H20C 0.9800 .
C21 H21A 0.9800 .
C21 H21B 0.9800 .
C21 H21C 0.9800 .
C22 H22A 0.9800 .
C22 H22B 0.9800 .
C22 H22C 0.9800 .
C23 C25 1.382(3) 2_556
C23 C24 1.384(3) .
C23 H23 0.9500 .
C24 C25 1.389(3) .
C24 H24 0.9500 .
C25 C23 1.382(3) 2_556
C25 H25 0.9500 .

loop_
_geom_torsion_atom_site_label_1
_geom_torsion_atom_site_label_2
_geom_torsion_atom_site_label_3
_geom_torsion_atom_site_label_4
_geom_torsion
_geom_torsion_site_symmetry_1
_geom_torsion_site_symmetry_4
C4 S1 C1 C2 0.19(17) . .
C4 S1 C1 Si1 -174.43(13) . .
C18 Si1 C1 C2 62.1(2) . .
C19 Si1 C1 C2 -61.1(2) . .
C17 Si1 C1 C2 -178.6(2) . .
C18 Si1 C1 S1 -124.79(14) . .
C19 Si1 C1 S1 112.04(15) . .
C17 Si1 C1 S1 -5.41(16) . .
S1 C1 C2 C3 -1.8(2) . .
Si1 C1 C2 C3 171.80(16) . .
S1 C1 C2 Br1 174.26(11) . .
Si1 C1 C2 Br1 -12.2(3) . .
C1 C2 C3 C4 2.8(3) . .
Br1 C2 C3 C4 -173.03(15) . .
C1 C2 C3 C5 -179.6(2) . .
Br1 C2 C3 C5 4.6(4) . .
C2 C3 C4 S1 -2.6(2) . .
C5 C3 C4 S1 179.01(14) . .
C2 C3 C4 S2 175.56(15) . .
C5 C3 C4 S2 -2.8(2) . .
C1 S1 C4 C3 1.46(18) . .
C1 S1 C4 S2 -176.38(17) . .
C6 S2 C4 C3 1.71(18) . .
C6 S2 C4 S1 179.51(18) . .
C4 C3 C5 C6 2.7(2) . .
C2 C3 C5 C6 -174.9(3) . .
C4 C3 C5 C7 -170.7(2) . .
C2 C3 C5 C7 11.7(5) . .
C7 C5 C6 S3 -0.5(2) . .
C3 C5 C6 S3 -175.87(14) . .
C7 C5 C6 S2 173.87(14) . .
C3 C5 C6 S2 -1.5(2) . .
C8 S3 C6 C5 -1.09(17) . .
C8 S3 C6 S2 -174.48(16) . .
C4 S2 C6 C5 -0.03(17) . .
C4 S2 C6 S3 173.29(17) . .
C6 C5 C7 C8 2.4(2) . .
C3 C5 C7 C8 175.7(2) . .
C6 C5 C7 C10 -172.77(18) . 2_566
C3 C5 C7 C10 0.6(4) . 2_566
C5 C7 C8 S3 -3.2(2) . .
C10 C7 C8 S3 172.00(15) 2_566 .
C5 C7 C8 S4 -175.80(15) . .
C10 C7 C8 S4 -0.6(3) 2_566 .
C6 S3 C8 C7 2.52(16) . .
C6 S3 C8 S4 175.81(13) . .
C9 S4 C8 C7 -113.45(19) . .
C9 S4 C8 S3 74.32(13) . .
C12 S5 C9 C10 -2.14(16) . .
C12 S5 C9 S4 -176.64(13) . .
C8 S4 C9 C10 113.84(19) . .
C8 S4 C9 S5 -72.57(13) . .
S5 C9 C10 C11 3.4(2) . .
S4 C9 C10 C11 177.26(15) . .
S5 C9 C10 C7 -172.72(15) . 2_566
S4 C9 C10 C7 1.2(3) . 2_566
C9 C10 C11 C12 -3.1(2) . .
C7 C10 C11 C12 172.97(18) 2_566 .
C9 C10 C11 C13 -172.4(2) . .
C7 C10 C11 C13 3.7(4) 2_566 .
C10 C11 C12 S5 1.5(2) . .
C13 C11 C12 S5 173.90(14) . .
C10 C11 C12 S6 -169.03(14) . .
C13 C11 C12 S6 3.3(2) . .
C9 S5 C12 C11 0.28(16) . .
C9 S5 C12 S6 169.14(16) . .
C14 S6 C12 C11 -0.76(17) . .
C14 S6 C12 S5 -169.46(16) . .
C12 C11 C13 C14 -4.8(2) . .
C10 C11 C13 C14 164.5(2) . .
C12 C11 C13 C15 177.1(2) . .
C10 C11 C13 C15 -13.6(4) . .
C15 C13 C14 S7 3.4(2) . .
C11 C13 C14 S7 -175.37(14) . .
C15 C13 C14 S6 -176.81(14) . .
C11 C13 C14 S6 4.5(2) . .
C16 S7 C14 C13 -1.82(17) . .
C16 S7 C14 S6 178.38(16) . .
C12 S6 C14 C13 -2.23(17) . .
C12 S6 C14 S7 177.56(17) . .
C14 C13 C15 C16 -3.7(3) . .
C11 C13 C15 C16 174.4(2) . .
C14 C13 C15 Br2 168.87(15) . .
C11 C13 C15 Br2 -13.0(4) . .
C13 C15 C16 S7 2.4(2) . .
Br2 C15 C16 S7 -170.47(11) . .
C13 C15 C16 Si2 -170.44(16) . .
Br2 C15 C16 Si2 16.7(3) . .
C14 S7 C16 C15 -0.36(17) . .
C14 S7 C16 Si2 173.47(13) . .
C22 Si2 C16 C15 -64.0(2) . .
C20 Si2 C16 C15 57.7(2) . .
C21 Si2 C16 C15 176.6(2) . .
C22 Si2 C16 S7 123.66(14) . .
C20 Si2 C16 S7 -114.65(14) . .
C21 Si2 C16 S7 4.29(16) . .
C25 C23 C24 C25 0.2(4) 2_556 .
C23 C24 C25 C23 -0.2(4) . 2_556
